data_4348656
loop_
_publ_author_name
'Miller, Deanna L.'
'Siedschlag, Randall B.'
'Clouston, Laura J.'
'Young, Jr, Victor G'
'Chen, Yu-Sheng'
'Bill, Eckhard'
'Gagliardi, Laura'
'Lu, Connie C.'

_publ_section_title
;
 Redox Pairs of Diiron and Iron-Cobalt Complexes with High-Spin Ground
 States.
;
_journal_issue 19
_journal_name_full 'Inorganic chemistry'
_journal_page_first 9725
_journal_page_last 9735
_journal_paper_doi 10.1021/acs.inorgchem.6b01487
_journal_volume 55
_journal_year 2016
_chemical_formula_moiety 'C39 H60 Cl Co1.05 Fe0.95 N4 P3, C5 H12'
_chemical_formula_sum 'C44 H72 Cl Co1.05 Fe0.95 N4 P3'
_chemical_formula_weight 900.35
_space_group_crystal_system monoclinic
_space_group_IT_number 14
_space_group_name_Hall '-P 2ybc'
_space_group_name_H-M_alt 'P 1 21/c 1'
_atom_sites_solution_hydrogens geom
_audit_creation_method SHELXL-2013
_cell_angle_alpha 90
_cell_angle_beta 101.6410(10)
_cell_angle_gamma 90
_cell_formula_units_Z 4
_cell_length_a 11.7539(8)
_cell_length_b 16.2480(11)
_cell_length_c 23.9122(15)
_cell_measurement_reflns_used 9980
_cell_measurement_temperature 100(2)
_cell_measurement_theta_max 23.30
_cell_measurement_theta_min 2.20
_cell_volume 4472.8(5)
_computing_structure_refinement 'SHELXL-2013 (Sheldrick, 2013)'
_diffrn_ambient_temperature 100(2)
_diffrn_measured_fraction_theta_full 0.996
_diffrn_measured_fraction_theta_max 0.969
_diffrn_measurement_device_type 'Bruker APEX II CCD'
_diffrn_measurement_method 'area detector, omega scans per phi'
_diffrn_radiation_type synchrotron
_diffrn_radiation_wavelength 0.4133
_diffrn_reflns_av_R_equivalents 0.0843
_diffrn_reflns_av_unetI/netI 0.1023
_diffrn_reflns_Laue_measured_fraction_full 0.996
_diffrn_reflns_Laue_measured_fraction_max 0.969
_diffrn_reflns_limit_h_max 19
_diffrn_reflns_limit_h_min -22
_diffrn_reflns_limit_k_max 20
_diffrn_reflns_limit_k_min -31
_diffrn_reflns_limit_l_max 35
_diffrn_reflns_limit_l_min -45
_diffrn_reflns_number 104812
_diffrn_reflns_point_group_measured_fraction_full 0.996
_diffrn_reflns_point_group_measured_fraction_max 0.969
_diffrn_reflns_theta_full 14.358
_diffrn_reflns_theta_max 23.450
_diffrn_reflns_theta_min 1.784
_diffrn_source '15 ID-B APS'
_exptl_absorpt_coefficient_mu 0.178
_exptl_absorpt_correction_T_max 0.7449
_exptl_absorpt_correction_T_min 0.6033
_exptl_absorpt_correction_type multi-scan
_exptl_absorpt_process_details 'SADABS, R. Blessing 1995'
_exptl_crystal_colour purple
_exptl_crystal_density_diffrn 1.337
_exptl_crystal_description block
_exptl_crystal_F_000 1916
_exptl_crystal_size_max 0.1
_exptl_crystal_size_mid 0.1
_exptl_crystal_size_min 0.1
_refine_diff_density_max 2.101
_refine_diff_density_min -1.165
_refine_diff_density_rms 0.124
_refine_ls_extinction_method none
_refine_ls_goodness_of_fit_ref 1.022
_refine_ls_hydrogen_treatment constr
_refine_ls_matrix_type full
_refine_ls_number_parameters 500
_refine_ls_number_reflns 32426
_refine_ls_number_restraints 0
_refine_ls_restrained_S_all 1.022
_refine_ls_R_factor_all 0.1019
_refine_ls_R_factor_gt 0.0545
_refine_ls_shift/su_max 0.002
_refine_ls_shift/su_mean 0.000
_refine_ls_structure_factor_coef Fsqd
_refine_ls_weighting_details
;
 w=1/[\s^2^(Fo^2^)+(0.0452P)^2^+0.3642P]
 where P=(Fo^2^+2Fc^2^)/3
;
_refine_ls_weighting_scheme calc
_refine_ls_wR_factor_gt 0.1209
_refine_ls_wR_factor_ref 0.1406
_reflns_Friedel_coverage 0.000
_reflns_number_gt 20225
_reflns_number_total 32426
_reflns_threshold_expression 'I > 2\s(I)'
_cod_data_source_file ic6b01487_si_002.cif
_cod_data_source_block 30kevz_compound3_FeCoCl_anomalous_scattering
_cod_original_sg_symbol_H-M 'P 21/c'
_cod_database_code 4348656
_shelx_space_group_comment
;
The symmetry employed for this shelxl refinement is uniquely defined
by the following loop, which should always be used as a source of
symmetry information in preference to the above space-group names.
They are only intended as comments.
;
_shelxl_version_number 2013-2

loop_
_space_group_symop_operation_xyz
'x, y, z'
'-x, y+1/2, -z+1/2'
'-x, -y, -z'
'x, -y-1/2, z-1/2'

loop_
_atom_site_label
_atom_site_type_symbol
_atom_site_fract_x
_atom_site_fract_y
_atom_site_fract_z
_atom_site_U_iso_or_equiv
_atom_site_adp_type
_atom_site_occupancy
_atom_site_site_symmetry_order
_atom_site_calc_flag
_atom_site_refinement_flags_posn
_atom_site_refinement_flags_adp
_atom_site_refinement_flags_occupancy
Fe1 Fe 0.28366(2) 0.75150(2) 0.34768(2) 0.00967(3) Uani 0 1 d . . P
Co1 Co 0.28366(2) 0.75150(2) 0.34768(2) 0.00967(3) Uani 1 1 d . . .
Fe2 Fe 0.30005(2) 0.74411(2) 0.24145(2) 0.00858(3) Uani 0.946 1 d . . P
Co2 Co 0.30005(2) 0.74411(2) 0.24145(2) 0.00858(3) Uani 0.054 1 d . . P
P3 P 0.40584(3) 0.63568(2) 0.34935(2) 0.01166(6) Uani 1 1 d . . .
P1 P 0.08937(3) 0.73723(2) 0.29777(2) 0.01061(6) Uani 1 1 d . . .
P2 P 0.37436(3) 0.88137(2) 0.33682(2) 0.01045(6) Uani 1 1 d . . .
Cl1 Cl 0.23593(3) 0.76490(2) 0.43359(2) 0.01686(6) Uani 1 1 d . . .
N1 N 0.15364(9) 0.69283(7) 0.20337(4) 0.01105(17) Uani 1 1 d . . .
N2 N 0.43959(9) 0.67552(7) 0.24532(4) 0.01087(17) Uani 1 1 d . . .
N3 N 0.31790(10) 0.74055(6) 0.14734(4) 0.00937(16) Uani 1 1 d . . .
N4 N 0.31229(10) 0.86149(7) 0.22432(4) 0.01070(17) Uani 1 1 d . . .
C1 C 0.06021(11) 0.67528(8) 0.23227(5) 0.0119(2) Uani 1 1 d . . .
H1A H 0.0586 0.6160 0.2415 0.014 Uiso 1 1 calc R U .
H1B H -0.0154 0.6907 0.2081 0.014 Uiso 1 1 calc R U .
C2 C 0.50095(11) 0.63596(8) 0.29702(5) 0.0122(2) Uani 1 1 d . . .
H2A H 0.5735 0.6662 0.3125 0.015 Uiso 1 1 calc R U .
H2B H 0.5215 0.5788 0.2886 0.015 Uiso 1 1 calc R U .
C3 C 0.49950(11) 0.68551(8) 0.20171(5) 0.01077(19) Uani 1 1 d . . .
C4 C 0.44040(11) 0.72257(8) 0.15029(5) 0.01062(19) Uani 1 1 d . . .
C5 C 0.28150(11) 0.82263(8) 0.12579(5) 0.01055(19) Uani 1 1 d . . .
C6 C 0.28355(11) 0.88419(8) 0.16754(5) 0.01085(19) Uani 1 1 d . . .
C7 C 0.32461(12) 0.92713(8) 0.26579(5) 0.0129(2) Uani 1 1 d . . .
H7A H 0.2492 0.9553 0.2639 0.015 Uiso 1 1 calc R U .
H7B H 0.3818 0.9681 0.2580 0.015 Uiso 1 1 calc R U .
C8 C 0.53569(12) 0.89175(9) 0.34745(6) 0.0156(2) Uani 1 1 d . . .
H8 H 0.5698 0.8628 0.3839 0.019 Uiso 1 1 calc R U .
C9 C 0.58216(13) 0.84870(9) 0.29980(6) 0.0182(2) Uani 1 1 d . . .
H9A H 0.5550 0.8779 0.2637 0.027 Uiso 1 1 calc R U .
H9B H 0.5540 0.7918 0.2961 0.027 Uiso 1 1 calc R U .
H9C H 0.6673 0.8489 0.3090 0.027 Uiso 1 1 calc R U .
C10 C 0.58063(14) 0.98066(10) 0.35320(7) 0.0212(3) Uani 1 1 d . . .
H10A H 0.6652 0.9807 0.3569 0.032 Uiso 1 1 calc R U .
H10B H 0.5607 1.0060 0.3872 0.032 Uiso 1 1 calc R U .
H10C H 0.5447 1.0121 0.3192 0.032 Uiso 1 1 calc R U .
C11 C 0.34046(13) 0.96350(9) 0.38499(5) 0.0158(2) Uani 1 1 d . . .
H11 H 0.3732 1.0160 0.3732 0.019 Uiso 1 1 calc R U .
C12 C 0.21086(14) 0.97719(10) 0.38127(6) 0.0203(3) Uani 1 1 d . . .
H12A H 0.1767 0.9280 0.3950 0.031 Uiso 1 1 calc R U .
H12B H 0.1732 0.9879 0.3415 0.031 Uiso 1 1 calc R U .
H12C H 0.1994 1.0245 0.4050 0.031 Uiso 1 1 calc R U .
C13 C 0.39997(15) 0.94715(11) 0.44710(6) 0.0236(3) Uani 1 1 d . . .
H13A H 0.3837 0.9927 0.4712 0.035 Uiso 1 1 calc R U .
H13B H 0.4840 0.9426 0.4498 0.035 Uiso 1 1 calc R U .
H13C H 0.3703 0.8957 0.4601 0.035 Uiso 1 1 calc R U .
C14 C 0.25475(12) 0.96486(8) 0.14824(5) 0.0134(2) Uani 1 1 d . . .
H14 H 0.2559 1.0079 0.1752 0.016 Uiso 1 1 calc R U .
C15 C 0.22470(13) 0.98222(9) 0.09015(5) 0.0153(2) Uani 1 1 d . . .
H15 H 0.2067 1.0372 0.0779 0.018 Uiso 1 1 calc R U .
C16 C 0.22074(13) 0.92043(9) 0.04989(5) 0.0153(2) Uani 1 1 d . . .
H16 H 0.1993 0.9326 0.0103 0.018 Uiso 1 1 calc R U .
C17 C 0.24867(12) 0.83994(9) 0.06824(5) 0.0138(2) Uani 1 1 d . . .
H17 H 0.2451 0.7969 0.0410 0.017 Uiso 1 1 calc R U .
C18 C 0.23975(11) 0.67464(8) 0.12211(5) 0.01042(19) Uani 1 1 d . . .
C19 C 0.24796(12) 0.63564(8) 0.07183(5) 0.0134(2) Uani 1 1 d . . .
H19 H 0.3080 0.6505 0.0524 0.016 Uiso 1 1 calc R U .
C20 C 0.16827(13) 0.57422(9) 0.04924(5) 0.0164(2) Uani 1 1 d . . .
H20 H 0.1739 0.5473 0.0146 0.020 Uiso 1 1 calc R U .
C21 C 0.08140(13) 0.55315(9) 0.07781(6) 0.0167(2) Uani 1 1 d . . .
H21 H 0.0270 0.5116 0.0626 0.020 Uiso 1 1 calc R U .
C22 C 0.07261(12) 0.59213(8) 0.12876(5) 0.0141(2) Uani 1 1 d . . .
H22 H 0.0120 0.5771 0.1477 0.017 Uiso 1 1 calc R U .
C23 C 0.15231(11) 0.65322(8) 0.15227(5) 0.01078(19) Uani 1 1 d . . .
C24 C 0.49650(13) 0.73835(8) 0.10591(6) 0.0145(2) Uani 1 1 d . . .
H24 H 0.4555 0.7640 0.0721 0.017 Uiso 1 1 calc R U .
C25 C 0.61289(13) 0.71691(10) 0.11039(6) 0.0182(3) Uani 1 1 d . . .
H25 H 0.6515 0.7281 0.0799 0.022 Uiso 1 1 calc R U .
C26 C 0.67141(12) 0.67924(9) 0.15969(6) 0.0168(2) Uani 1 1 d . . .
H26 H 0.7504 0.6638 0.1627 0.020 Uiso 1 1 calc R U .
C27 C 0.61636(12) 0.66357(9) 0.20495(5) 0.0140(2) Uani 1 1 d . . .
H27 H 0.6583 0.6377 0.2385 0.017 Uiso 1 1 calc R U .
C28 C 0.51009(13) 0.62785(9) 0.41867(5) 0.0182(3) Uani 1 1 d . . .
H28 H 0.5682 0.5843 0.4150 0.022 Uiso 1 1 calc R U .
C29 C 0.57552(15) 0.70829(11) 0.43437(6) 0.0253(3) Uani 1 1 d . . .
H29A H 0.5203 0.7518 0.4388 0.038 Uiso 1 1 calc R U .
H29B H 0.6166 0.7235 0.4041 0.038 Uiso 1 1 calc R U .
H29C H 0.6317 0.7013 0.4703 0.038 Uiso 1 1 calc R U .
C30 C 0.44849(16) 0.60246(11) 0.46689(6) 0.0245(3) Uani 1 1 d . . .
H30A H 0.5058 0.5971 0.5026 0.037 Uiso 1 1 calc R U .
H30B H 0.4091 0.5496 0.4574 0.037 Uiso 1 1 calc R U .
H30C H 0.3912 0.6445 0.4714 0.037 Uiso 1 1 calc R U .
C31 C 0.34057(13) 0.53114(9) 0.34030(6) 0.0163(2) Uani 1 1 d . . .
H31 H 0.2814 0.5279 0.3650 0.020 Uiso 1 1 calc R U .
C32 C 0.42676(14) 0.46042(9) 0.35786(7) 0.0208(3) Uani 1 1 d . . .
H32A H 0.3857 0.4077 0.3510 0.031 Uiso 1 1 calc R U .
H32B H 0.4620 0.4654 0.3985 0.031 Uiso 1 1 calc R U .
H32C H 0.4876 0.4629 0.3353 0.031 Uiso 1 1 calc R U .
C33 C 0.27673(13) 0.51862(9) 0.27858(7) 0.0199(3) Uani 1 1 d . . .
H33A H 0.3326 0.5208 0.2532 0.030 Uiso 1 1 calc R U .
H33B H 0.2187 0.5622 0.2680 0.030 Uiso 1 1 calc R U .
H33C H 0.2380 0.4649 0.2749 0.030 Uiso 1 1 calc R U .
C34 C 0.02521(16) 0.83966(10) 0.27645(6) 0.0233(3) Uani 1 1 d . . .
H34A H 0.0937 0.8772 0.2799 0.028 Uiso 1 1 calc R U .
C35 C -0.04509(13) 0.87484(10) 0.31875(7) 0.0200(3) Uani 1 1 d . . .
H35A H -0.0623 0.9330 0.3100 0.030 Uiso 1 1 calc R U .
H35B H 0.0002 0.8697 0.3578 0.030 Uiso 1 1 calc R U .
H35C H -0.1180 0.8442 0.3154 0.030 Uiso 1 1 calc R U .
C36 C -0.0370(2) 0.84799(14) 0.21482(8) 0.0379(5) Uani 1 1 d . . .
H36A H -0.0683 0.9038 0.2081 0.057 Uiso 1 1 calc R U .
H36B H -0.1007 0.8081 0.2067 0.057 Uiso 1 1 calc R U .
H36C H 0.0178 0.8375 0.1897 0.057 Uiso 1 1 calc R U .
C37 C -0.00167(11) 0.68635(9) 0.34247(5) 0.0134(2) Uani 1 1 d . . .
H37 H -0.0059 0.7241 0.3750 0.016 Uiso 1 1 calc R U .
C38 C -0.12628(12) 0.67070(10) 0.31018(7) 0.0194(3) Uani 1 1 d . . .
H38A H -0.1260 0.6279 0.2814 0.029 Uiso 1 1 calc R U .
H38B H -0.1586 0.7216 0.2914 0.029 Uiso 1 1 calc R U .
H38C H -0.1739 0.6527 0.3371 0.029 Uiso 1 1 calc R U .
C39 C 0.05326(13) 0.60553(9) 0.36771(6) 0.0177(2) Uani 1 1 d . . .
H39A H 0.0032 0.5800 0.3910 0.026 Uiso 1 1 calc R U .
H39B H 0.1297 0.6168 0.3916 0.026 Uiso 1 1 calc R U .
H39C H 0.0620 0.5681 0.3367 0.026 Uiso 1 1 calc R U .
C42 C 0.07769(17) 1.18304(12) 0.00225(8) 0.0294(4) Uani 1 1 d . . .
H42A H 0.0027 1.1854 0.0150 0.035 Uiso 1 1 calc R U .
H42B H 0.1384 1.1678 0.0357 0.035 Uiso 1 1 calc R U .
C43 C 0.07042(17) 1.11517(14) -0.04300(9) 0.0353(4) Uani 1 1 d . . .
H43A H 0.0453 1.0635 -0.0272 0.042 Uiso 1 1 calc R U .
H43B H 0.0100 1.1305 -0.0766 0.042 Uiso 1 1 calc R U .
C41 C 0.1045(2) 1.26700(13) -0.01732(9) 0.0389(5) Uani 1 1 d . . .
H41A H 0.0427 1.2835 -0.0500 0.047 Uiso 1 1 calc R U .
H41B H 0.1787 1.2650 -0.0308 0.047 Uiso 1 1 calc R U .
C44 C 0.1816(2) 1.09937(14) -0.06244(10) 0.0392(5) Uani 1 1 d . . .
H44A H 0.1703 1.0545 -0.0904 0.059 Uiso 1 1 calc R U .
H44B H 0.2421 1.0840 -0.0296 0.059 Uiso 1 1 calc R U .
H44C H 0.2052 1.1493 -0.0801 0.059 Uiso 1 1 calc R U .
C40 C 0.1134(3) 1.33096(14) 0.02938(10) 0.0497(6) Uani 1 1 d . . .
H40A H 0.1345 1.3842 0.0151 0.075 Uiso 1 1 calc R U .
H40B H 0.1731 1.3143 0.0622 0.075 Uiso 1 1 calc R U .
H40C H 0.0384 1.3359 0.0411 0.075 Uiso 1 1 calc R U .

loop_
_atom_site_aniso_label
_atom_site_aniso_U_11
_atom_site_aniso_U_22
_atom_site_aniso_U_33
_atom_site_aniso_U_23
_atom_site_aniso_U_13
_atom_site_aniso_U_12
Fe1 0.01020(7) 0.01170(7) 0.00712(6) -0.00020(5) 0.00177(5) -0.00065(6)
Co1 0.01020(7) 0.01170(7) 0.00712(6) -0.00020(5) 0.00177(5) -0.00065(6)
Fe2 0.00874(7) 0.00987(7) 0.00712(6) 0.00006(5) 0.00157(5) -0.00053(6)
Co2 0.00874(7) 0.00987(7) 0.00712(6) 0.00006(5) 0.00157(5) -0.00053(6)
P3 0.01386(14) 0.01214(14) 0.00919(11) 0.00194(10) 0.00283(10) 0.00238(11)
P1 0.01134(14) 0.01174(14) 0.00876(11) 0.00020(10) 0.00211(10) -0.00092(11)
P2 0.01093(13) 0.01134(13) 0.00878(11) -0.00147(10) 0.00128(10) -0.00115(11)
Cl1 0.02141(16) 0.02146(15) 0.00864(10) -0.00043(10) 0.00521(10) -0.00009(12)
N1 0.0104(4) 0.0141(4) 0.0091(3) -0.0015(3) 0.0029(3) -0.0024(4)
N2 0.0106(4) 0.0126(4) 0.0092(3) 0.0016(3) 0.0017(3) 0.0013(3)
N3 0.0102(4) 0.0094(4) 0.0086(3) 0.0004(3) 0.0021(3) -0.0002(3)
N4 0.0139(4) 0.0101(4) 0.0078(3) -0.0004(3) 0.0015(3) 0.0000(3)
C1 0.0106(5) 0.0146(5) 0.0108(4) -0.0017(4) 0.0027(4) -0.0022(4)
C2 0.0117(5) 0.0142(5) 0.0107(4) 0.0016(4) 0.0023(4) 0.0014(4)
C3 0.0102(5) 0.0113(5) 0.0110(4) -0.0002(4) 0.0025(4) -0.0009(4)
C4 0.0112(5) 0.0113(5) 0.0098(4) -0.0001(4) 0.0032(4) -0.0003(4)
C5 0.0113(5) 0.0113(5) 0.0093(4) 0.0014(4) 0.0026(4) 0.0008(4)
C6 0.0105(5) 0.0116(5) 0.0105(4) 0.0013(4) 0.0022(4) 0.0002(4)
C7 0.0164(6) 0.0111(5) 0.0110(4) -0.0004(4) 0.0021(4) 0.0008(4)
C8 0.0123(5) 0.0172(6) 0.0168(5) -0.0016(5) 0.0013(4) -0.0034(5)
C9 0.0134(6) 0.0173(6) 0.0248(6) -0.0030(5) 0.0057(5) -0.0028(5)
C10 0.0181(6) 0.0188(6) 0.0269(7) -0.0064(6) 0.0056(5) -0.0079(5)
C11 0.0182(6) 0.0156(6) 0.0140(5) -0.0052(4) 0.0042(4) -0.0028(5)
C12 0.0210(7) 0.0220(7) 0.0189(6) -0.0063(5) 0.0062(5) 0.0017(6)
C13 0.0232(7) 0.0342(9) 0.0129(5) -0.0088(5) 0.0022(5) -0.0073(6)
C14 0.0167(6) 0.0110(5) 0.0127(4) 0.0012(4) 0.0032(4) 0.0023(4)
C15 0.0177(6) 0.0140(5) 0.0143(5) 0.0043(4) 0.0037(4) 0.0036(5)
C16 0.0182(6) 0.0165(6) 0.0113(4) 0.0043(4) 0.0032(4) 0.0028(5)
C17 0.0167(6) 0.0151(5) 0.0096(4) 0.0007(4) 0.0027(4) 0.0007(4)
C18 0.0115(5) 0.0111(5) 0.0086(4) -0.0001(4) 0.0017(4) -0.0007(4)
C19 0.0160(5) 0.0152(5) 0.0094(4) -0.0006(4) 0.0033(4) -0.0001(4)
C20 0.0213(6) 0.0161(6) 0.0111(4) -0.0043(4) 0.0019(4) -0.0016(5)
C21 0.0184(6) 0.0164(6) 0.0139(5) -0.0044(4) 0.0003(4) -0.0047(5)
C22 0.0160(6) 0.0141(5) 0.0120(4) -0.0012(4) 0.0023(4) -0.0033(4)
C23 0.0118(5) 0.0118(5) 0.0081(4) -0.0006(4) 0.0005(4) -0.0003(4)
C24 0.0171(6) 0.0151(5) 0.0130(4) 0.0015(4) 0.0068(4) -0.0002(4)
C25 0.0167(6) 0.0226(7) 0.0177(5) 0.0013(5) 0.0095(5) -0.0007(5)
C26 0.0119(5) 0.0197(6) 0.0202(5) -0.0015(5) 0.0063(5) 0.0009(5)
C27 0.0114(5) 0.0162(5) 0.0144(5) 0.0002(4) 0.0028(4) 0.0001(4)
C28 0.0218(7) 0.0200(6) 0.0116(4) 0.0029(4) 0.0004(4) 0.0078(5)
C29 0.0268(8) 0.0280(8) 0.0170(6) -0.0010(6) -0.0052(5) 0.0017(7)
C30 0.0370(9) 0.0249(7) 0.0125(5) 0.0061(5) 0.0070(5) 0.0100(7)
C31 0.0181(6) 0.0129(5) 0.0202(5) 0.0035(4) 0.0094(5) 0.0014(5)
C32 0.0244(7) 0.0148(6) 0.0244(6) 0.0055(5) 0.0077(6) 0.0050(5)
C33 0.0158(6) 0.0145(6) 0.0282(7) -0.0011(5) 0.0017(5) -0.0011(5)
C34 0.0331(9) 0.0174(6) 0.0196(6) 0.0022(5) 0.0058(6) 0.0075(6)
C35 0.0171(6) 0.0174(6) 0.0251(6) -0.0032(5) 0.0034(5) 0.0028(5)
C36 0.0510(13) 0.0374(11) 0.0249(8) 0.0085(7) 0.0066(8) 0.0222(10)
C37 0.0122(5) 0.0162(5) 0.0128(4) 0.0004(4) 0.0047(4) -0.0007(4)
C38 0.0125(6) 0.0211(7) 0.0245(6) -0.0016(5) 0.0037(5) -0.0030(5)
C39 0.0175(6) 0.0177(6) 0.0186(5) 0.0043(5) 0.0056(5) -0.0006(5)
C42 0.0276(9) 0.0355(10) 0.0264(7) 0.0026(7) 0.0084(7) 0.0059(7)
C43 0.0276(9) 0.0380(11) 0.0407(10) -0.0078(9) 0.0080(8) -0.0050(8)
C41 0.0549(14) 0.0333(10) 0.0314(9) 0.0064(8) 0.0157(9) 0.0184(10)
C44 0.0405(11) 0.0330(10) 0.0479(11) -0.0144(9) 0.0181(10) -0.0045(9)
C40 0.0720(18) 0.0313(11) 0.0457(12) -0.0057(10) 0.0113(12) 0.0161(11)

loop_
_atom_type_symbol
_atom_type_description
_atom_type_scat_dispersion_real
_atom_type_scat_dispersion_imag
_atom_type_scat_source
C C 0.0000 0.0000 'International Tables Vol C Tables 4.2.6.8 and 6.1.1.4'
H H 0.0000 0.0000 'International Tables Vol C Tables 4.2.6.8 and 6.1.1.4'
N N 0.0000 0.0010 'International Tables Vol C Tables 4.2.6.8 and 6.1.1.4'
P P 0.0350 0.0310 'International Tables Vol C Tables 4.2.6.8 and 6.1.1.4'
Cl Cl 0.0550 0.0530 'International Tables Vol C Tables 4.2.6.8 and 6.1.1.4'
Fe Fe 0.1990 0.3060 'International Tables Vol C Tables 4.2.6.8 and 6.1.1.4'
Co Co 0.2160 0.3560 'International Tables Vol C Tables 4.2.6.8 and 6.1.1.4'

loop_
_geom_angle_atom_site_label_1
_geom_angle_atom_site_label_2
_geom_angle_atom_site_label_3
_geom_angle
Cl1 Fe1 P3 108.954(14)
Cl1 Fe1 P1 94.416(14)
P3 Fe1 P1 116.883(15)
Cl1 Fe1 P2 102.235(14)
P3 Fe1 P2 114.841(15)
P1 Fe1 P2 115.853(14)
Cl1 Fe1 Fe2 169.572(13)
P3 Fe1 Fe2 79.300(10)
P1 Fe1 Fe2 75.865(11)
P2 Fe1 Fe2 79.172(10)
N4 Fe2 N1 114.22(5)
N4 Fe2 N2 117.67(5)
N1 Fe2 N2 115.18(5)
N4 Fe2 N3 78.19(4)
N1 Fe2 N3 77.31(4)
N2 Fe2 N3 78.03(4)
N4 Fe2 Fe1 100.54(3)
N1 Fe2 Fe1 104.07(3)
N2 Fe2 Fe1 101.90(3)
N3 Fe2 Fe1 178.46(3)
C2 P3 C28 103.03(6)
C2 P3 C31 102.50(6)
C28 P3 C31 102.94(7)
C2 P3 Fe1 115.95(4)
C28 P3 Fe1 111.05(5)
C31 P3 Fe1 119.39(5)
C1 P1 C37 102.56(6)
C1 P1 C34 105.18(7)
C37 P1 C34 107.98(7)
C1 P1 Fe1 118.65(4)
C37 P1 Fe1 111.35(4)
C34 P1 Fe1 110.38(6)
C7 P2 C11 102.38(6)
C7 P2 C8 102.36(6)
C11 P2 C8 100.92(6)
C7 P2 Fe1 112.95(5)
C11 P2 Fe1 114.12(5)
C8 P2 Fe1 121.65(5)
C23 N1 C1 117.39(10)
C23 N1 Fe2 117.49(8)
C1 N1 Fe2 122.95(8)
C3 N2 C2 117.03(10)
C3 N2 Fe2 116.41(8)
C2 N2 Fe2 123.87(8)
C4 N3 C18 113.97(10)
C4 N3 C5 114.58(10)
C18 N3 C5 114.11(10)
C4 N3 Fe2 103.99(7)
C18 N3 Fe2 104.39(7)
C5 N3 Fe2 104.10(7)
C6 N4 C7 116.65(10)
C6 N4 Fe2 116.81(8)
C7 N4 Fe2 125.18(8)
N1 C1 P1 105.79(8)
N1 C1 H1A 110.6
P1 C1 H1A 110.6
N1 C1 H1B 110.6
P1 C1 H1B 110.6
H1A C1 H1B 108.7
N2 C2 P3 108.37(9)
N2 C2 H2A 110.0
P3 C2 H2A 110.0
N2 C2 H2B 110.0
P3 C2 H2B 110.0
H2A C2 H2B 108.4
N2 C3 C27 124.75(11)
N2 C3 C4 117.99(11)
C27 C3 C4 117.23(11)
C24 C4 C3 121.22(12)
C24 C4 N3 123.07(11)
C3 C4 N3 115.69(10)
C17 C5 C6 121.50(12)
C17 C5 N3 122.68(11)
C6 C5 N3 115.81(10)
N4 C6 C14 124.45(11)
N4 C6 C5 118.19(11)
C14 C6 C5 117.36(11)
N4 C7 P2 107.76(9)
N4 C7 H7A 110.2
P2 C7 H7A 110.2
N4 C7 H7B 110.2
P2 C7 H7B 110.2
H7A C7 H7B 108.5
C9 C8 C10 109.22(12)
C9 C8 P2 111.26(9)
C10 C8 P2 114.74(11)
C9 C8 H8 107.1
C10 C8 H8 107.1
P2 C8 H8 107.1
C8 C9 H9A 109.5
C8 C9 H9B 109.5
H9A C9 H9B 109.5
C8 C9 H9C 109.5
H9A C9 H9C 109.5
H9B C9 H9C 109.5
C8 C10 H10A 109.5
C8 C10 H10B 109.5
H10A C10 H10B 109.5
C8 C10 H10C 109.5
H10A C10 H10C 109.5
H10B C10 H10C 109.5
C12 C11 C13 109.71(12)
C12 C11 P2 113.92(10)
C13 C11 P2 111.32(11)
C12 C11 H11 107.2
C13 C11 H11 107.2
P2 C11 H11 107.2
C11 C12 H12A 109.5
C11 C12 H12B 109.5
H12A C12 H12B 109.5
C11 C12 H12C 109.5
H12A C12 H12C 109.5
H12B C12 H12C 109.5
C11 C13 H13A 109.5
C11 C13 H13B 109.5
H13A C13 H13B 109.5
C11 C13 H13C 109.5
H13A C13 H13C 109.5
H13B C13 H13C 109.5
C15 C14 C6 120.79(12)
C15 C14 H14 119.6
C6 C14 H14 119.6
C16 C15 C14 120.87(12)
C16 C15 H15 119.6
C14 C15 H15 119.6
C15 C16 C17 119.16(11)
C15 C16 H16 120.4
C17 C16 H16 120.4
C5 C17 C16 120.28(12)
C5 C17 H17 119.9
C16 C17 H17 119.9
C19 C18 C23 121.17(12)
C19 C18 N3 123.25(11)
C23 C18 N3 115.57(10)
C18 C19 C20 120.30(12)
C18 C19 H19 119.8
C20 C19 H19 119.8
C21 C20 C19 119.31(12)
C21 C20 H20 120.3
C19 C20 H20 120.3
C20 C21 C22 120.78(13)
C20 C21 H21 119.6
C22 C21 H21 119.6
C21 C22 C23 120.67(12)
C21 C22 H22 119.7
C23 C22 H22 119.7
N1 C23 C22 124.96(12)
N1 C23 C18 117.26(11)
C22 C23 C18 117.75(11)
C4 C24 C25 120.49(13)
C4 C24 H24 119.8
C25 C24 H24 119.8
C26 C25 C24 119.19(13)
C26 C25 H25 120.4
C24 C25 H25 120.4
C25 C26 C27 120.98(13)
C25 C26 H26 119.5
C27 C26 H26 119.5
C26 C27 C3 120.87(12)
C26 C27 H27 119.6
C3 C27 H27 119.6
C29 C28 C30 109.63(13)
C29 C28 P3 111.74(10)
C30 C28 P3 111.25(11)
C29 C28 H28 108.0
C30 C28 H28 108.0
P3 C28 H28 108.0
C28 C29 H29A 109.5
C28 C29 H29B 109.5
H29A C29 H29B 109.5
C28 C29 H29C 109.5
H29A C29 H29C 109.5
H29B C29 H29C 109.5
C28 C30 H30A 109.5
C28 C30 H30B 109.5
H30A C30 H30B 109.5
C28 C30 H30C 109.5
H30A C30 H30C 109.5
H30B C30 H30C 109.5
C33 C31 C32 109.47(12)
C33 C31 P3 110.17(10)
C32 C31 P3 114.75(11)
C33 C31 H31 107.4
C32 C31 H31 107.4
P3 C31 H31 107.4
C31 C32 H32A 109.5
C31 C32 H32B 109.5
H32A C32 H32B 109.5
C31 C32 H32C 109.5
H32A C32 H32C 109.5
H32B C32 H32C 109.5
C31 C33 H33A 109.5
C31 C33 H33B 109.5
H33A C33 H33B 109.5
C31 C33 H33C 109.5
H33A C33 H33C 109.5
H33B C33 H33C 109.5
C36 C34 C35 112.89(15)
C36 C34 P1 115.95(12)
C35 C34 P1 113.24(11)
C36 C34 H34A 104.4
C35 C34 H34A 104.4
P1 C34 H34A 104.4
C34 C35 H35A 109.5
C34 C35 H35B 109.5
H35A C35 H35B 109.5
C34 C35 H35C 109.5
H35A C35 H35C 109.5
H35B C35 H35C 109.5
C34 C36 H36A 109.5
C34 C36 H36B 109.5
H36A C36 H36B 109.5
C34 C36 H36C 109.5
H36A C36 H36C 109.5
H36B C36 H36C 109.5
C39 C37 C38 109.88(12)
C39 C37 P1 111.29(9)
C38 C37 P1 112.82(9)
C39 C37 H37 107.5
C38 C37 H37 107.5
P1 C37 H37 107.5
C37 C38 H38A 109.5
C37 C38 H38B 109.5
H38A C38 H38B 109.5
C37 C38 H38C 109.5
H38A C38 H38C 109.5
H38B C38 H38C 109.5
C37 C39 H39A 109.5
C37 C39 H39B 109.5
H39A C39 H39B 109.5
C37 C39 H39C 109.5
H39A C39 H39C 109.5
H39B C39 H39C 109.5
C41 C42 C43 114.83(16)
C41 C42 H42A 108.6
C43 C42 H42A 108.6
C41 C42 H42B 108.6
C43 C42 H42B 108.6
H42A C42 H42B 107.5
C44 C43 C42 114.50(17)
C44 C43 H43A 108.6
C42 C43 H43A 108.6
C44 C43 H43B 108.6
C42 C43 H43B 108.6
H43A C43 H43B 107.6
C42 C41 C40 112.53(18)
C42 C41 H41A 109.1
C40 C41 H41A 109.1
C42 C41 H41B 109.1
C40 C41 H41B 109.1
H41A C41 H41B 107.8
C43 C44 H44A 109.5
C43 C44 H44B 109.5
H44A C44 H44B 109.5
C43 C44 H44C 109.5
H44A C44 H44C 109.5
H44B C44 H44C 109.5
C41 C40 H40A 109.5
C41 C40 H40B 109.5
H40A C40 H40B 109.5
C41 C40 H40C 109.5
H40A C40 H40C 109.5
H40B C40 H40C 109.5

loop_
_geom_bond_atom_site_label_1
_geom_bond_atom_site_label_2
_geom_bond_distance
Fe1 Cl1 2.2468(4)
Fe1 P3 2.3626(4)
Fe1 P1 2.3650(4)
Fe1 P2 2.4018(4)
Fe1 Fe2 2.5886(3)
Fe2 N4 1.9621(11)
Fe2 N1 1.9627(11)
Fe2 N2 1.9696(11)
Fe2 N3 2.3027(10)
P3 C2 1.8384(13)
P3 C28 1.8563(14)
P3 C31 1.8583(15)
P1 C1 1.8350(12)
P1 C37 1.8526(13)
P1 C34 1.8556(16)
P2 C7 1.8382(13)
P2 C11 1.8579(14)
P2 C8 1.8692(14)
N1 C23 1.3784(15)
N1 C1 1.4391(16)
N2 C3 1.3808(16)
N2 C2 1.4497(16)
N3 C4 1.4569(17)
N3 C18 1.4598(16)
N3 C5 1.4622(16)
N4 C6 1.3813(15)
N4 C7 1.4436(16)
C1 H1A 0.9900
C1 H1B 0.9900
C2 H2A 0.9900
C2 H2B 0.9900
C3 C27 1.4059(18)
C3 C4 1.4184(17)
C4 C24 1.3817(17)
C5 C17 1.3812(17)
C5 C6 1.4100(17)
C6 C14 1.4081(18)
C7 H7A 0.9900
C7 H7B 0.9900
C8 C9 1.529(2)
C8 C10 1.535(2)
C8 H8 1.0000
C9 H9A 0.9800
C9 H9B 0.9800
C9 H9C 0.9800
C10 H10A 0.9800
C10 H10B 0.9800
C10 H10C 0.9800
C11 C12 1.524(2)
C11 C13 1.5318(19)
C11 H11 1.0000
C12 H12A 0.9800
C12 H12B 0.9800
C12 H12C 0.9800
C13 H13A 0.9800
C13 H13B 0.9800
C13 H13C 0.9800
C14 C15 1.3912(18)
C14 H14 0.9500
C15 C16 1.385(2)
C15 H15 0.9500
C16 C17 1.3973(19)
C16 H16 0.9500
C17 H17 0.9500
C18 C19 1.3796(17)
C18 C23 1.4130(17)
C19 C20 1.4004(19)
C19 H19 0.9500
C20 C21 1.381(2)
C20 H20 0.9500
C21 C22 1.3952(18)
C21 H21 0.9500
C22 C23 1.4022(18)
C22 H22 0.9500
C24 C25 1.395(2)
C24 H24 0.9500
C25 C26 1.382(2)
C25 H25 0.9500
C26 C27 1.3918(19)
C26 H26 0.9500
C27 H27 0.9500
C28 C29 1.525(2)
C28 C30 1.537(2)
C28 H28 1.0000
C29 H29A 0.9800
C29 H29B 0.9800
C29 H29C 0.9800
C30 H30A 0.9800
C30 H30B 0.9800
C30 H30C 0.9800
C31 C33 1.528(2)
C31 C32 1.533(2)
C31 H31 1.0000
C32 H32A 0.9800
C32 H32B 0.9800
C32 H32C 0.9800
C33 H33A 0.9800
C33 H33B 0.9800
C33 H33C 0.9800
C34 C36 1.513(2)
C34 C35 1.539(2)
C34 H34A 1.0000
C35 H35A 0.9800
C35 H35B 0.9800
C35 H35C 0.9800
C36 H36A 0.9800
C36 H36B 0.9800
C36 H36C 0.9800
C37 C39 1.533(2)
C37 C38 1.5329(19)
C37 H37 1.0000
C38 H38A 0.9800
C38 H38B 0.9800
C38 H38C 0.9800
C39 H39A 0.9800
C39 H39B 0.9800
C39 H39C 0.9800
C42 C41 1.496(3)
C42 C43 1.535(3)
C42 H42A 0.9900
C42 H42B 0.9900
C43 C44 1.495(3)
C43 H43A 0.9900
C43 H43B 0.9900
C41 C40 1.514(3)
C41 H41A 0.9900
C41 H41B 0.9900
C44 H44A 0.9800
C44 H44B 0.9800
C44 H44C 0.9800
C40 H40A 0.9800
C40 H40B 0.9800
C40 H40C 0.9800

loop_
_geom_torsion_atom_site_label_1
_geom_torsion_atom_site_label_2
_geom_torsion_atom_site_label_3
_geom_torsion_atom_site_label_4
_geom_torsion
C23 N1 C1 P1 179.82(9)
Fe2 N1 C1 P1 17.05(12)
C37 P1 C1 N1 -161.71(9)
C34 P1 C1 N1 85.44(10)
Fe1 P1 C1 N1 -38.57(10)
C3 N2 C2 P3 176.75(9)
Fe2 N2 C2 P3 16.07(13)
C28 P3 C2 N2 -156.20(9)
C31 P3 C2 N2 97.13(10)
Fe1 P3 C2 N2 -34.70(10)
C2 N2 C3 C27 -3.03(19)
Fe2 N2 C3 C27 159.10(11)
C2 N2 C3 C4 178.76(11)
Fe2 N2 C3 C4 -19.11(15)
N2 C3 C4 C24 176.69(12)
C27 C3 C4 C24 -1.66(19)
N2 C3 C4 N3 -4.72(17)
C27 C3 C4 N3 176.94(11)
C18 N3 C4 C24 86.63(15)
C5 N3 C4 C24 -47.40(16)
Fe2 N3 C4 C24 -160.36(11)
C18 N3 C4 C3 -91.93(13)
C5 N3 C4 C3 134.04(11)
Fe2 N3 C4 C3 21.08(12)
C4 N3 C5 C17 85.45(15)
C18 N3 C5 C17 -48.52(16)
Fe2 N3 C5 C17 -161.66(11)
C4 N3 C5 C6 -93.59(13)
C18 N3 C5 C6 132.45(11)
Fe2 N3 C5 C6 19.30(13)
C7 N4 C6 C14 -6.56(19)
Fe2 N4 C6 C14 160.85(11)
C7 N4 C6 C5 174.14(12)
Fe2 N4 C6 C5 -18.45(15)
C17 C5 C6 N4 177.14(12)
N3 C5 C6 N4 -3.82(17)
C17 C5 C6 C14 -2.22(19)
N3 C5 C6 C14 176.83(11)
C6 N4 C7 P2 -175.41(9)
Fe2 N4 C7 P2 18.36(13)
C11 P2 C7 N4 -162.44(9)
C8 P2 C7 N4 93.28(10)
Fe1 P2 C7 N4 -39.27(10)
C7 P2 C8 C9 -57.71(11)
C11 P2 C8 C9 -163.13(10)
Fe1 P2 C8 C9 69.44(11)
C7 P2 C8 C10 66.91(11)
C11 P2 C8 C10 -38.50(12)
Fe1 P2 C8 C10 -165.93(9)
C7 P2 C11 C12 68.47(12)
C8 P2 C11 C12 173.87(11)
Fe1 P2 C11 C12 -53.92(12)
C7 P2 C11 C13 -166.84(11)
C8 P2 C11 C13 -61.44(12)
Fe1 P2 C11 C13 70.78(11)
N4 C6 C14 C15 -178.80(13)
C5 C6 C14 C15 0.5(2)
C6 C14 C15 C16 0.9(2)
C14 C15 C16 C17 -0.7(2)
C6 C5 C17 C16 2.5(2)
N3 C5 C17 C16 -176.49(12)
C15 C16 C17 C5 -1.0(2)
C4 N3 C18 C19 -47.64(16)
C5 N3 C18 C19 86.60(15)
Fe2 N3 C18 C19 -160.42(11)
C4 N3 C18 C23 133.18(11)
C5 N3 C18 C23 -92.57(13)
Fe2 N3 C18 C23 20.41(12)
C23 C18 C19 C20 0.7(2)
N3 C18 C19 C20 -178.40(12)
C18 C19 C20 C21 0.0(2)
C19 C20 C21 C22 -0.2(2)
C20 C21 C22 C23 -0.4(2)
C1 N1 C23 C22 -5.69(19)
Fe2 N1 C23 C22 158.04(11)
C1 N1 C23 C18 175.89(11)
Fe2 N1 C23 C18 -20.38(15)
C21 C22 C23 N1 -177.29(13)
C21 C22 C23 C18 1.12(19)
C19 C18 C23 N1 177.25(12)
N3 C18 C23 N1 -3.56(16)
C19 C18 C23 C22 -1.29(18)
N3 C18 C23 C22 177.90(11)
C3 C4 C24 C25 1.0(2)
N3 C4 C24 C25 -177.54(13)
C4 C24 C25 C26 0.3(2)
C24 C25 C26 C27 -0.9(2)
C25 C26 C27 C3 0.1(2)
N2 C3 C27 C26 -177.11(13)
C4 C3 C27 C26 1.1(2)
C2 P3 C28 C29 73.05(12)
C31 P3 C28 C29 179.38(11)
Fe1 P3 C28 C29 -51.72(12)
C2 P3 C28 C30 -164.05(11)
C31 P3 C28 C30 -57.72(12)
Fe1 P3 C28 C30 71.19(11)
C2 P3 C31 C33 -58.11(11)
C28 P3 C31 C33 -164.85(10)
Fe1 P3 C31 C33 71.62(11)
C2 P3 C31 C32 65.96(11)
C28 P3 C31 C32 -40.77(12)
Fe1 P3 C31 C32 -164.31(8)
C1 P1 C34 C36 2.31(17)
C37 P1 C34 C36 -106.65(15)
Fe1 P1 C34 C36 131.42(14)
C1 P1 C34 C35 135.14(11)
C37 P1 C34 C35 26.17(14)
Fe1 P1 C34 C35 -95.75(12)
C1 P1 C37 C39 75.89(10)
C34 P1 C37 C39 -173.35(10)
Fe1 P1 C37 C39 -52.02(10)
C1 P1 C37 C38 -48.15(11)
C34 P1 C37 C38 62.60(12)
Fe1 P1 C37 C38 -176.07(9)
C41 C42 C43 C44 63.6(3)
C43 C42 C41 C40 -178.6(2)
